data_2211859
loop_
_publ_author_name
'Pinkus, A.G.'
'Klausmeyer, Kevin K.'
'Kalyanam, Nagabushanam '

_publ_section_title
;
 1,3-Dipropionyl-2,4,6-trimethylbenzene
;
_journal_coeditor_code HK2176
_journal_issue 1
_journal_name_full 'Acta Crystallographica Section E'
_journal_page_first o277
_journal_page_last o278
_journal_paper_doi 10.1107/S1600536806053256
_journal_volume 63
_journal_year 2007
_chemical_formula_iupac 'C15 H20 O2'
_chemical_formula_moiety 'C15 H20 O2'
_chemical_formula_sum 'C15 H20 O2'
_chemical_formula_weight 232.31
_chemical_name_systematic
;
1,3-Dipropionyl-2,4,6-trimethylbenzene
;
_space_group_IT_number 9
_symmetry_cell_setting monoclinic
_symmetry_space_group_name_Hall 'C -2yc'
_symmetry_space_group_name_H-M 'C 1 c 1'
_atom_sites_solution_hydrogens geom
_atom_sites_solution_primary direct
_atom_sites_solution_secondary difmap
_cell_angle_alpha 90.00
_cell_angle_beta 111.989(4)
_cell_angle_gamma 90.00
_cell_formula_units_Z 4
_cell_length_a 7.9058(10)
_cell_length_b 21.191(3)
_cell_length_c 8.8305(13)
_cell_measurement_reflns_used 733
_cell_measurement_temperature 110(2)
_cell_measurement_theta_max 26.30
_cell_measurement_theta_min 2.94
_cell_volume 1371.8(3)
_computing_cell_refinement APEX-2
_computing_data_collection 'APEX-2 (Bruker, 2003)'
_computing_data_reduction 'SAINT-Plus (Bruker, 2003)'
_computing_molecular_graphics 'SHELXTL (Sheldrick, 2000)'
_computing_publication_material SHELXTL
_computing_structure_refinement 'SHELXL97 (Sheldrick, 1997)'
_computing_structure_solution 'SHELXS97 (Sheldrick, 1997)'
_diffrn_ambient_temperature 110(2)
_diffrn_measured_fraction_theta_full 0.996
_diffrn_measured_fraction_theta_max 0.996
_diffrn_measurement_device_type 'Bruker X8 APEX area-detector'
_diffrn_measurement_method '\f and \w'
_diffrn_radiation_monochromator graphite
_diffrn_radiation_source 'fine-focus sealed tube'
_diffrn_radiation_type MoK\a
_diffrn_radiation_wavelength 0.71073
_diffrn_reflns_av_R_equivalents 0.0303
_diffrn_reflns_av_sigmaI/netI 0.0218
_diffrn_reflns_limit_h_max 9
_diffrn_reflns_limit_h_min -9
_diffrn_reflns_limit_k_max 26
_diffrn_reflns_limit_k_min -23
_diffrn_reflns_limit_l_max 9
_diffrn_reflns_limit_l_min -11
_diffrn_reflns_number 6948
_diffrn_reflns_theta_full 26.38
_diffrn_reflns_theta_max 26.38
_diffrn_reflns_theta_min 2.94
_exptl_absorpt_coefficient_mu 0.073
_exptl_absorpt_correction_T_max 0.9848
_exptl_absorpt_correction_T_min 0.9772
_exptl_absorpt_correction_type multi-scan
_exptl_absorpt_process_details '(SADABS; Sheldrick, 1996)'
_exptl_crystal_colour colorless
_exptl_crystal_density_diffrn 1.125
_exptl_crystal_density_method 'not measured'
_exptl_crystal_description block
_exptl_crystal_F_000 504
_exptl_crystal_size_max 0.32
_exptl_crystal_size_mid 0.25
_exptl_crystal_size_min 0.21
_refine_diff_density_max 0.197
_refine_diff_density_min -0.161
_refine_ls_extinction_method none
_refine_ls_goodness_of_fit_ref 1.068
_refine_ls_hydrogen_treatment constr
_refine_ls_matrix_type full
_refine_ls_number_parameters 159
_refine_ls_number_reflns 1399
_refine_ls_number_restraints 2
_refine_ls_restrained_S_all 1.068
_refine_ls_R_factor_all 0.0347
_refine_ls_R_factor_gt 0.0327
_refine_ls_shift/su_max 0.000
_refine_ls_shift/su_mean 0.000
_refine_ls_structure_factor_coef Fsqd
_refine_ls_weighting_details 'calc w=1/[\s^2^(Fo^2^)+(0.0613P)^2^+0.257P] where P=(Fo^2^+2Fc^2^)/3'
_refine_ls_weighting_scheme calc
_refine_ls_wR_factor_gt 0.0915
_refine_ls_wR_factor_ref 0.0933
_reflns_number_gt 1336
_reflns_number_total 1399
_reflns_threshold_expression I>2\s(I)
_cod_data_source_file hk2176.cif
_cod_data_source_block I
_cod_original_sg_symbol_H-M 'C c'
_cod_database_code 2211859
_cod_database_fobs_code 2211859

loop_
_symmetry_equiv_pos_as_xyz
'x, y, z'
'x, -y, z+1/2'
'x+1/2, y+1/2, z'
'x+1/2, -y+1/2, z+1/2'

loop_
_atom_site_type_symbol
_atom_site_label
_atom_site_fract_x
_atom_site_fract_y
_atom_site_fract_z
_atom_site_U_iso_or_equiv
_atom_site_adp_type
_atom_site_calc_flag
_atom_site_refinement_flags
_atom_site_occupancy
O O1 0.1681(2) 0.02752(8) 0.5303(2) 0.0464(5) Uani d . 1
O O2 0.1919(2) 0.31685(7) 0.63961(17) 0.0354(4) Uani d . 1
C C1 0.1349(2) 0.17944(9) 0.4597(2) 0.0238(4) Uani d . 1
C C2 0.2089(3) 0.12502(9) 0.4178(2) 0.0241(4) Uani d . 1
C C3 0.3659(2) 0.12825(9) 0.3810(2) 0.0269(4) Uani d . 1
C C4 0.4494(3) 0.18665(10) 0.3888(2) 0.0286(4) Uani d . 1
H H4 0.5570 0.1891 0.3652 0.034 Uiso calc R 1
C C5 0.3805(3) 0.24139(9) 0.4298(2) 0.0283(4) Uani d . 1
C C6 0.2204(3) 0.23725(9) 0.4623(2) 0.0247(4) Uani d . 1
C C7 -0.0262(3) 0.17426(10) 0.5111(2) 0.0295(4) Uani d . 1
H H7A -0.1203 0.1478 0.4329 0.044 Uiso calc R 1
H H7B -0.0759 0.2164 0.5139 0.044 Uiso calc R 1
H H7C 0.0130 0.1552 0.6200 0.044 Uiso calc R 1
C C8 0.4480(3) 0.06955(10) 0.3381(3) 0.0356(5) Uani d . 1
H H8A 0.4818 0.0398 0.4296 0.053 Uiso calc R 1
H H8B 0.5569 0.0811 0.3165 0.053 Uiso calc R 1
H H8C 0.3585 0.0498 0.2407 0.053 Uiso calc R 1
C C9 0.4812(3) 0.30334(11) 0.4466(3) 0.0388(5) Uani d . 1
H H9A 0.5385 0.3146 0.5624 0.058 Uiso calc R 1
H H9B 0.3950 0.3365 0.3882 0.058 Uiso calc R 1
H H9C 0.5754 0.2991 0.4000 0.058 Uiso calc R 1
C C10 0.1181(3) 0.06224(9) 0.4130(2) 0.0271(4) Uani d . 1
C C11 -0.0338(3) 0.04441(9) 0.2563(3) 0.0310(4) Uani d . 1
H H11A 0.0148 0.0430 0.1680 0.037 Uiso calc R 1
H H11B -0.1285 0.0777 0.2280 0.037 Uiso calc R 1
C C12 -0.1220(4) -0.01857(11) 0.2628(3) 0.0440(6) Uani d . 1
H H12A -0.0294 -0.0519 0.2909 0.066 Uiso calc R 1
H H12B -0.2169 -0.0276 0.1559 0.066 Uiso calc R 1
H H12C -0.1766 -0.0169 0.3456 0.066 Uiso calc R 1
C C13 0.1411(3) 0.29658(9) 0.5020(2) 0.0264(4) Uani d . 1
C C14 -0.0026(3) 0.32901(10) 0.3603(3) 0.0377(5) Uani d . 1
H H14A -0.1052 0.2994 0.3101 0.045 Uiso calc R 1
H H14B 0.0495 0.3390 0.2772 0.045 Uiso calc R 1
C C15 -0.0768(4) 0.38961(11) 0.4050(3) 0.0493(7) Uani d . 1
H H15A -0.1327 0.3801 0.4845 0.074 Uiso calc R 1
H H15B -0.1686 0.4079 0.3066 0.074 Uiso calc R 1
H H15C 0.0232 0.4197 0.4527 0.074 Uiso calc R 1

loop_
_atom_site_aniso_label
_atom_site_aniso_U_11
_atom_site_aniso_U_22
_atom_site_aniso_U_33
_atom_site_aniso_U_12
_atom_site_aniso_U_13
_atom_site_aniso_U_23
O1 0.0559(11) 0.0353(8) 0.0327(9) -0.0116(7) -0.0011(7) 0.0115(7)
O2 0.0423(9) 0.0368(8) 0.0237(7) 0.0041(6) 0.0086(6) -0.0053(6)
C1 0.0253(9) 0.0254(9) 0.0175(8) 0.0001(7) 0.0044(7) 0.0010(7)
C2 0.0267(9) 0.0241(9) 0.0174(9) 0.0011(7) 0.0034(7) 0.0023(6)
C3 0.0279(10) 0.0270(10) 0.0229(9) 0.0041(7) 0.0063(8) 0.0004(8)
C4 0.0265(9) 0.0335(10) 0.0277(10) -0.0014(8) 0.0124(8) -0.0001(8)
C5 0.0333(10) 0.0261(10) 0.0243(9) -0.0042(8) 0.0095(8) 0.0016(7)
C6 0.0293(9) 0.0255(9) 0.0167(9) 0.0021(7) 0.0057(7) 0.0016(7)
C7 0.0280(10) 0.0338(10) 0.0260(10) -0.0032(8) 0.0095(8) -0.0024(8)
C8 0.0337(11) 0.0313(11) 0.0400(12) 0.0034(8) 0.0118(9) -0.0036(9)
C9 0.0482(13) 0.0300(10) 0.0437(13) -0.0107(9) 0.0234(11) -0.0047(9)
C10 0.0310(10) 0.0241(9) 0.0246(9) 0.0018(7) 0.0084(8) 0.0018(7)
C11 0.0336(10) 0.0262(9) 0.0279(10) -0.0018(8) 0.0056(8) -0.0029(8)
C12 0.0472(13) 0.0328(11) 0.0423(13) -0.0111(9) 0.0055(10) -0.0038(9)
C13 0.0310(10) 0.0237(9) 0.0247(10) -0.0012(7) 0.0105(8) 0.0001(7)
C14 0.0475(13) 0.0289(10) 0.0277(11) 0.0094(9) 0.0038(9) -0.0006(8)
C15 0.0588(15) 0.0316(11) 0.0418(14) 0.0143(11) 0.0007(11) -0.0039(10)

loop_
_atom_type_symbol
_atom_type_description
_atom_type_scat_dispersion_real
_atom_type_scat_dispersion_imag
_atom_type_scat_source
C C 0.0033 0.0000 'International Tables Vol C Tables 4.2.6.8 and 6.1.1.4'
H H 0.0000 0.0000 'International Tables Vol C Tables 4.2.6.8 and 6.1.1.4'
O O 0.0106 0.0000 'International Tables Vol C Tables 4.2.6.8 and 6.1.1.4'

loop_
_geom_angle_atom_site_label_1
_geom_angle_atom_site_label_2
_geom_angle_atom_site_label_3
_geom_angle
_geom_angle_publ_flag
C6 C1 C2 118.62(16) ?
C6 C1 C7 121.14(17) ?
C2 C1 C7 120.11(17) ?
C3 C2 C1 120.99(17) ?
C3 C2 C10 119.53(16) ?
C1 C2 C10 119.47(17) ?
C4 C3 C2 118.57(17) ?
C4 C3 C8 120.16(17) ?
C2 C3 C8 121.25(17) ?
C5 C4 C3 122.07(17) ?
C5 C4 H4 119.0 ?
C3 C4 H4 119.0 ?
C4 C5 C6 118.34(17) ?
C4 C5 C9 120.47(18) ?
C6 C5 C9 121.12(18) ?
C1 C6 C5 121.36(16) ?
C1 C6 C13 119.81(16) ?
C5 C6 C13 118.83(16) ?
C1 C7 H7A 109.5 ?
C1 C7 H7B 109.5 ?
H7A C7 H7B 109.5 ?
C1 C7 H7C 109.5 ?
H7A C7 H7C 109.5 ?
H7B C7 H7C 109.5 ?
C3 C8 H8A 109.5 ?
C3 C8 H8B 109.5 ?
H8A C8 H8B 109.5 ?
C3 C8 H8C 109.5 ?
H8A C8 H8C 109.5 ?
H8B C8 H8C 109.5 ?
C5 C9 H9A 109.5 ?
C5 C9 H9B 109.5 ?
H9A C9 H9B 109.5 ?
C5 C9 H9C 109.5 ?
H9A C9 H9C 109.5 ?
H9B C9 H9C 109.5 ?
O1 C10 C11 121.89(18) yes
O1 C10 C2 120.94(18) yes
C11 C10 C2 117.16(16) yes
C10 C11 C12 113.98(17) ?
C10 C11 H11A 108.8 ?
C12 C11 H11A 108.8 ?
C10 C11 H11B 108.8 ?
C12 C11 H11B 108.8 ?
H11A C11 H11B 107.7 ?
C11 C12 H12A 109.5 ?
C11 C12 H12B 109.5 ?
H12A C12 H12B 109.5 ?
C11 C12 H12C 109.5 ?
H12A C12 H12C 109.5 ?
H12B C12 H12C 109.5 ?
O2 C13 C6 121.42(17) yes
O2 C13 C14 122.52(18) yes
C6 C13 C14 116.06(16) yes
C13 C14 C15 114.44(18) ?
C13 C14 H14A 108.6 ?
C15 C14 H14A 108.6 ?
C13 C14 H14B 108.6 ?
C15 C14 H14B 108.6 ?
H14A C14 H14B 107.6 ?
C14 C15 H15A 109.5 ?
C14 C15 H15B 109.5 ?
H15A C15 H15B 109.5 ?
C14 C15 H15C 109.5 ?
H15A C15 H15C 109.5 ?
H15B C15 H15C 109.5 ?

loop_
_geom_bond_atom_site_label_1
_geom_bond_atom_site_label_2
_geom_bond_distance
_geom_bond_publ_flag
O1 C10 1.210(2) yes
O2 C13 1.207(2) yes
C1 C7 1.508(3) ?
C2 C3 1.397(3) ?
C2 C1 1.404(3) ?
C2 C10 1.505(3) yes
C3 C4 1.392(3) ?
C3 C8 1.515(3) ?
C4 C5 1.387(3) ?
C4 H4 0.9500 ?
C5 C9 1.514(3) ?
C6 C1 1.395(3) ?
C6 C5 1.402(3) ?
C6 C13 1.503(3) yes
C7 H7A 0.9800 ?
C7 H7B 0.9800 ?
C7 H7C 0.9800 ?
C8 H8A 0.9800 ?
C8 H8B 0.9800 ?
C8 H8C 0.9800 ?
C9 H9A 0.9800 ?
C9 H9B 0.9800 ?
C9 H9C 0.9800 ?
C10 C11 1.502(3) yes
C11 C12 1.517(3) ?
C11 H11A 0.9900 ?
C11 H11B 0.9900 ?
C12 H12A 0.9800 ?
C12 H12B 0.9800 ?
C12 H12C 0.9800 ?
C14 C13 1.504(3) yes
C14 C15 1.524(3) ?
C14 H14A 0.9900 ?
C14 H14B 0.9900 ?
C15 H15A 0.9800 ?
C15 H15B 0.9800 ?
C15 H15C 0.9800 ?

loop_
_cod_related_entry_id
_cod_related_entry_database
_cod_related_entry_code
1 ChemSpider 202222
